data_7152935
loop_
_publ_author_name
'Kaschel, Johannes'
'Schneider, Tobias F.'
'Kratzert, Daniel'
'Stalke, Dietmar'
'Werz, Daniel B.'

_publ_section_title
;
 Symmetric and unsymmetric 3,3'-linked bispyrroles via ring-enlargement
 reactions of furan-derived donor-acceptor cyclopropanes.
;
_journal_issue 21
_journal_name_full 'Organic &amp; biomolecular chemistry'
_journal_page_first 3494
_journal_page_last 3509
_journal_paper_doi 10.1039/c3ob40228b
_journal_volume 11
_journal_year 2013
_chemical_formula_moiety 'C26 H21 N O2'
_chemical_formula_sum 'C26 H21 N O2'
_chemical_formula_weight 379.44
_chemical_name_systematic
;
?
;
_space_group_IT_number 15
_symmetry_cell_setting monoclinic
_symmetry_space_group_name_Hall '-C 2yc'
_symmetry_space_group_name_H-M 'C 1 2/c 1'
_atom_sites_solution_hydrogens geom
_atom_sites_solution_primary direct
_atom_sites_solution_secondary difmap
_audit_creation_method SHELXL-97
_cell_angle_alpha 90.00
_cell_angle_beta 93.106(8)
_cell_angle_gamma 90.00
_cell_formula_units_Z 4
_cell_length_a 17.313(3)
_cell_length_b 12.727(2)
_cell_length_c 8.9581(15)
_cell_measurement_reflns_used 9899
_cell_measurement_temperature 100(2)
_cell_measurement_theta_max 135.561
_cell_measurement_theta_min 8.626
_cell_volume 1971.0(6)
_computing_cell_refinement 'SAINT V7.68A'
_computing_data_collection 'APEX2 v2010.7'
_computing_data_reduction 'SAINT V7.68A'
_computing_molecular_graphics 'XP Version 5.1'
_computing_publication_material 'XP Version 5.1'
_computing_structure_refinement 'SHELXL-97 (Sheldrick, 2008)'
_computing_structure_solution 'SHELXS-97 (Sheldrick, 2008)'
_diffrn_ambient_temperature 100(2)
_diffrn_measured_fraction_theta_full 0.977
_diffrn_measured_fraction_theta_max 0.977
_diffrn_measurement_device_type 'Bruker Smart-6000'
_diffrn_measurement_method 'omega scans'
_diffrn_radiation_monochromator 'INCOATEC mirror optics'
_diffrn_radiation_source 'Bruker SMART-Cu rotating anode'
_diffrn_radiation_type CuK\a
_diffrn_radiation_wavelength 1.54178
_diffrn_reflns_av_R_equivalents 0.0289
_diffrn_reflns_av_sigmaI/netI 0.0144
_diffrn_reflns_limit_h_max 19
_diffrn_reflns_limit_h_min -20
_diffrn_reflns_limit_k_max 14
_diffrn_reflns_limit_k_min -14
_diffrn_reflns_limit_l_max 10
_diffrn_reflns_limit_l_min -10
_diffrn_reflns_number 16522
_diffrn_reflns_theta_full 68.37
_diffrn_reflns_theta_max 68.37
_diffrn_reflns_theta_min 4.31
_exptl_absorpt_coefficient_mu 0.636
_exptl_absorpt_correction_T_max 0.9871
_exptl_absorpt_correction_T_min 0.8777
_exptl_absorpt_correction_type multi-scan
_exptl_absorpt_process_details SADABS-2008/2
_exptl_crystal_colour brown
_exptl_crystal_density_diffrn 1.279
_exptl_crystal_density_method 'not measured'
_exptl_crystal_description needle
_exptl_crystal_F_000 800
_exptl_crystal_size_max 0.050
_exptl_crystal_size_mid 0.040
_exptl_crystal_size_min 0.020
_refine_diff_density_max 0.180
_refine_diff_density_min -0.167
_refine_diff_density_rms 0.030
_refine_ls_extinction_method none
_refine_ls_goodness_of_fit_ref 1.074
_refine_ls_hydrogen_treatment constr
_refine_ls_matrix_type full
_refine_ls_number_parameters 133
_refine_ls_number_reflns 1777
_refine_ls_number_restraints 0
_refine_ls_restrained_S_all 1.074
_refine_ls_R_factor_all 0.0326
_refine_ls_R_factor_gt 0.0297
_refine_ls_shift/su_max 0.001
_refine_ls_shift/su_mean 0.000
_refine_ls_structure_factor_coef Fsqd
_refine_ls_weighting_details 'calc w=1/[\s^2^(Fo^2^)+(0.0344P)^2^+1.1568P] where P=(Fo^2^+2Fc^2^)/3'
_refine_ls_weighting_scheme calc
_refine_ls_wR_factor_gt 0.0761
_refine_ls_wR_factor_ref 0.0790
_reflns_number_gt 1638
_reflns_number_total 1777
_reflns_threshold_expression >2sigma(I)
_cod_data_source_file c3ob40228b.txt
_cod_data_source_block JKDX09B
_cod_original_cell_volume 1970.9(6)
_cod_original_sg_symbol_H-M 'C 2/c'
_cod_database_code 7152935

loop_
_symmetry_equiv_pos_as_xyz
'x, y, z'
'-x, y, -z+1/2'
'x+1/2, y+1/2, z'
'-x+1/2, y+1/2, -z+1/2'
'-x, -y, -z'
'x, -y, z-1/2'
'-x+1/2, -y+1/2, -z'
'x+1/2, -y+1/2, z-1/2'

loop_
_atom_site_label
_atom_site_type_symbol
_atom_site_fract_x
_atom_site_fract_y
_atom_site_fract_z
_atom_site_U_iso_or_equiv
_atom_site_adp_type
_atom_site_occupancy
_atom_site_symmetry_multiplicity
_atom_site_calc_flag
_atom_site_refinement_flags
N1 N 0.0000 1.12193(10) 0.2500 0.0224(3) Uani 1 2 d S
O1 O 0.13855(4) 0.83988(6) 0.16084(8) 0.0306(2) Uani 1 1 d .
C1 C 0.0000 1.45251(14) 0.2500 0.0419(4) Uani 1 2 d S
H1 H 0.0000 1.5271 0.2500 0.050 Uiso 1 2 calc SR
C2 C -0.05031(7) 1.39768(10) 0.15389(15) 0.0388(3) Uani 1 1 d .
H2 H -0.0848 1.4351 0.0870 0.047 Uiso 1 1 calc R
C3 C -0.05120(7) 1.28873(9) 0.15376(13) 0.0306(3) Uani 1 1 d .
H3 H -0.0867 1.2519 0.0882 0.037 Uiso 1 1 calc R
C4 C 0.0000 1.23338(12) 0.2500 0.0250(3) Uani 1 2 d S
C5 C 0.04556(6) 1.05782(8) 0.34359(11) 0.0228(2) Uani 1 1 d .
H5 H 0.0821 1.0812 0.4192 0.027 Uiso 1 1 calc R
C6 C 0.02924(6) 0.95574(8) 0.30921(11) 0.0222(2) Uani 1 1 d .
C7 C 0.06667(6) 0.86116(8) 0.38049(11) 0.0234(2) Uani 1 1 d .
H7A H 0.0260 0.8096 0.4021 0.028 Uiso 1 1 calc R
H7B H 0.0926 0.8822 0.4771 0.028 Uiso 1 1 calc R
C8 C 0.12588(6) 0.80786(8) 0.28560(11) 0.0234(2) Uani 1 1 d .
C9 C 0.16800(6) 0.71425(8) 0.34924(11) 0.0228(2) Uani 1 1 d .
C10 C 0.15011(6) 0.66920(9) 0.48499(12) 0.0266(3) Uani 1 1 d .
H10 H 0.1101 0.6985 0.5403 0.032 Uiso 1 1 calc R
C11 C 0.19025(6) 0.58198(9) 0.53988(13) 0.0297(3) Uani 1 1 d .
H11 H 0.1777 0.5517 0.6324 0.036 Uiso 1 1 calc R
C12 C 0.24875(6) 0.53896(9) 0.45978(12) 0.0291(3) Uani 1 1 d .
H12 H 0.2758 0.4786 0.4967 0.035 Uiso 1 1 calc R
C13 C 0.26791(6) 0.58387(9) 0.32592(12) 0.0298(3) Uani 1 1 d .
H13 H 0.3086 0.5549 0.2721 0.036 Uiso 1 1 calc R
C14 C 0.22791(6) 0.67068(9) 0.27053(12) 0.0277(3) Uani 1 1 d .
H14 H 0.2412 0.7010 0.1784 0.033 Uiso 1 1 calc R

loop_
_atom_site_aniso_label
_atom_site_aniso_U_11
_atom_site_aniso_U_22
_atom_site_aniso_U_33
_atom_site_aniso_U_23
_atom_site_aniso_U_13
_atom_site_aniso_U_12
N1 0.0213(6) 0.0227(7) 0.0236(6) 0.000 0.0032(5) 0.000
O1 0.0310(4) 0.0350(5) 0.0264(4) 0.0040(3) 0.0055(3) 0.0045(3)
C1 0.0483(11) 0.0233(9) 0.0557(11) 0.000 0.0173(9) 0.000
C2 0.0402(7) 0.0315(7) 0.0453(7) 0.0069(6) 0.0098(6) 0.0092(5)
C3 0.0297(6) 0.0299(6) 0.0326(6) 0.0009(5) 0.0059(5) 0.0032(5)
C4 0.0254(7) 0.0235(8) 0.0270(7) 0.000 0.0105(6) 0.000
C5 0.0193(5) 0.0271(6) 0.0220(5) -0.0006(4) 0.0015(4) 0.0007(4)
C6 0.0193(5) 0.0257(6) 0.0220(5) 0.0003(4) 0.0043(4) 0.0006(4)
C7 0.0215(5) 0.0257(6) 0.0231(5) -0.0001(4) 0.0003(4) 0.0007(4)
C8 0.0208(5) 0.0257(6) 0.0235(5) -0.0020(4) 0.0000(4) -0.0036(4)
C9 0.0204(5) 0.0229(5) 0.0249(5) -0.0035(4) -0.0012(4) -0.0014(4)
C10 0.0241(5) 0.0272(6) 0.0287(6) -0.0009(4) 0.0035(4) 0.0025(4)
C11 0.0293(6) 0.0291(6) 0.0308(6) 0.0036(5) 0.0021(4) 0.0019(5)
C12 0.0262(6) 0.0254(6) 0.0352(6) -0.0018(5) -0.0025(5) 0.0026(4)
C13 0.0250(6) 0.0313(6) 0.0331(6) -0.0071(5) 0.0026(4) 0.0045(5)
C14 0.0267(6) 0.0299(6) 0.0267(5) -0.0025(4) 0.0030(4) -0.0001(4)

loop_
_atom_type_symbol
_atom_type_description
_atom_type_scat_dispersion_real
_atom_type_scat_dispersion_imag
_atom_type_scat_source
C C 0.0181 0.0091 'International Tables Vol C Tables 4.2.6.8 and 6.1.1.4'
H H 0.0000 0.0000 'International Tables Vol C Tables 4.2.6.8 and 6.1.1.4'
N N 0.0311 0.0180 'International Tables Vol C Tables 4.2.6.8 and 6.1.1.4'
O O 0.0492 0.0322 'International Tables Vol C Tables 4.2.6.8 and 6.1.1.4'

loop_
_geom_angle_atom_site_label_1
_geom_angle_atom_site_label_2
_geom_angle_atom_site_label_3
_geom_angle
_geom_angle_site_symmetry_1
_geom_angle_site_symmetry_3
C5 N1 C5 107.83(12) 2 .
C5 N1 C4 126.08(6) 2 .
C5 N1 C4 126.08(6) . .
C2 C1 C2 119.27(16) . 2
C2 C1 H1 120.4 . .
C2 C1 H1 120.4 2 .
C1 C2 C3 120.84(12) . .
C1 C2 H2 119.6 . .
C3 C2 H2 119.6 . .
C2 C3 C4 119.88(12) . .
C2 C3 H3 120.1 . .
C4 C3 H3 120.1 . .
C3 C4 C3 119.28(15) . 2
C3 C4 N1 120.36(7) . .
C3 C4 N1 120.36(7) 2 .
C6 C5 N1 108.71(9) . .
C6 C5 H5 125.6 . .
N1 C5 H5 125.6 . .
C5 C6 C6 107.37(6) . 2
C5 C6 C7 126.33(9) . .
C6 C6 C7 126.29(6) 2 .
C6 C7 C8 114.15(9) . .
C6 C7 H7A 108.7 . .
C8 C7 H7A 108.7 . .
C6 C7 H7B 108.7 . .
C8 C7 H7B 108.7 . .
H7A C7 H7B 107.6 . .
O1 C8 C9 120.50(9) . .
O1 C8 C7 121.41(10) . .
C9 C8 C7 118.09(9) . .
C10 C9 C14 118.83(10) . .
C10 C9 C8 122.27(9) . .
C14 C9 C8 118.90(9) . .
C11 C10 C9 120.53(10) . .
C11 C10 H10 119.7 . .
C9 C10 H10 119.7 . .
C12 C11 C10 119.97(10) . .
C12 C11 H11 120.0 . .
C10 C11 H11 120.0 . .
C13 C12 C11 120.10(10) . .
C13 C12 H12 120.0 . .
C11 C12 H12 120.0 . .
C14 C13 C12 120.14(10) . .
C14 C13 H13 119.9 . .
C12 C13 H13 119.9 . .
C13 C14 C9 120.42(10) . .
C13 C14 H14 119.8 . .
C9 C14 H14 119.8 . .

loop_
_geom_bond_atom_site_label_1
_geom_bond_atom_site_label_2
_geom_bond_distance
_geom_bond_site_symmetry_2
N1 C5 1.3853(13) 2
N1 C5 1.3854(13) .
N1 C4 1.4184(19) .
O1 C8 1.2205(13) .
C1 C2 1.3805(16) .
C1 C2 1.3805(16) 2
C1 H1 0.9500 .
C2 C3 1.3866(17) .
C2 H2 0.9500 .
C3 C4 1.3938(14) .
C3 H3 0.9500 .
C4 C3 1.3939(14) 2
C5 C6 1.3613(15) .
C5 H5 0.9500 .
C6 C6 1.426(2) 2
C6 C7 1.4939(14) .
C7 C8 1.5258(15) .
C7 H7A 0.9900 .
C7 H7B 0.9900 .
C8 C9 1.4937(15) .
C9 C10 1.3944(15) .
C9 C14 1.3999(15) .
C10 C11 1.3856(16) .
C10 H10 0.9500 .
C11 C12 1.3853(16) .
C11 H11 0.9500 .
C12 C13 1.3848(16) .
C12 H12 0.9500 .
C13 C14 1.3818(16) .
C13 H13 0.9500 .
C14 H14 0.9500 .

loop_
_geom_torsion_atom_site_label_1
_geom_torsion_atom_site_label_2
_geom_torsion_atom_site_label_3
_geom_torsion_atom_site_label_4
_geom_torsion
_geom_torsion_site_symmetry_1
_geom_torsion_site_symmetry_4
C2 C1 C2 C3 0.49(8) 2 .
C1 C2 C3 C4 -0.98(16) . .
C2 C3 C4 C3 0.48(8) . 2
C2 C3 C4 N1 -179.52(8) . .
C5 N1 C4 C3 2.68(7) 2 .
C5 N1 C4 C3 -177.32(7) . .
C5 N1 C4 C3 -177.31(7) 2 2
C5 N1 C4 C3 2.68(7) . 2
C5 N1 C5 C6 0.24(5) 2 .
C4 N1 C5 C6 -179.76(5) . .
N1 C5 C6 C6 -0.60(13) . 2
N1 C5 C6 C7 178.41(8) . .
C5 C6 C7 C8 -103.41(12) . .
C6 C6 C7 C8 75.42(15) 2 .
C6 C7 C8 O1 -2.04(14) . .
C6 C7 C8 C9 178.36(9) . .
O1 C8 C9 C10 -173.80(10) . .
C7 C8 C9 C10 5.81(15) . .
O1 C8 C9 C14 6.71(15) . .
C7 C8 C9 C14 -173.68(9) . .
C14 C9 C10 C11 -0.87(16) . .
C8 C9 C10 C11 179.64(10) . .
C9 C10 C11 C12 0.08(17) . .
C10 C11 C12 C13 0.90(17) . .
C11 C12 C13 C14 -1.07(17) . .
C12 C13 C14 C9 0.26(17) . .
C10 C9 C14 C13 0.70(16) . .
C8 C9 C14 C13 -179.79(9) . .
